data_7126733
loop_
_publ_author_name
'Kim, Dongwook'
'Seong, Junmo'
'Han, Seungwan'
'Baek, Seung Bin'
'Lah, Myoung Soo'

_publ_section_title
;
 Pore space partition of a fragile Ag(i)-carboxylate framework via
 post-synthetic linker insertion.
;
_journal_issue 61
_journal_name_full 'Chemical communications (Cambridge, England)'
_journal_page_first 8615
_journal_page_last 8618
_journal_paper_doi 10.1039/d0cc03472j
_journal_volume 56
_journal_year 2020
_chemical_formula_sum 'C252.21 H144.14 Ag24 N6.04 O48'
_chemical_formula_weight 6615.83
_space_group_crystal_system monoclinic
_space_group_IT_number 5
_space_group_name_Hall 'I 2y'
_space_group_name_H-M_alt 'I 1 2 1'
_atom_sites_solution_hydrogens geom
_audit_creation_method SHELXL-2018/3
_audit_update_record
;
2020-06-04 deposited with the CCDC.	2020-06-19 downloaded from the CCDC.
;
_cell_angle_alpha 90
_cell_angle_beta 107.21(3)
_cell_angle_gamma 90
_cell_formula_units_Z 1
_cell_length_a 34.592(7)
_cell_length_b 6.2570(13)
_cell_length_c 35.505(18)
_cell_measurement_reflns_used 79935
_cell_measurement_temperature 296(2)
_cell_measurement_theta_max 23.198
_cell_measurement_theta_min 1.697
_cell_volume 7341(4)
_computing_cell_refinement HKL3000
_computing_data_collection 'PAL BL2D-SMDC Program'
_computing_data_reduction HKL3000
_computing_molecular_graphics ORTEP
_computing_publication_material CIFTAB
_computing_structure_refinement SHELXL
_computing_structure_solution SHELXS
_diffrn_ambient_temperature 296(2)
_diffrn_measured_fraction_theta_full 0.940
_diffrn_measured_fraction_theta_max 0.940
_diffrn_measurement_device_type 'ADSC Q210 CCD area detector'
_diffrn_measurement_method 'omega scan'
_diffrn_radiation_type synchrotron
_diffrn_radiation_wavelength 0.700
_diffrn_reflns_av_R_equivalents 0.0381
_diffrn_reflns_av_unetI/netI 0.0508
_diffrn_reflns_Laue_measured_fraction_full 0.940
_diffrn_reflns_Laue_measured_fraction_max 0.940
_diffrn_reflns_limit_h_max 36
_diffrn_reflns_limit_h_min -36
_diffrn_reflns_limit_k_max 7
_diffrn_reflns_limit_k_min -7
_diffrn_reflns_limit_l_max 39
_diffrn_reflns_limit_l_min -39
_diffrn_reflns_number 20422
_diffrn_reflns_point_group_measured_fraction_full 0.952
_diffrn_reflns_point_group_measured_fraction_max 0.952
_diffrn_reflns_theta_full 23.198
_diffrn_reflns_theta_max 23.198
_diffrn_reflns_theta_min 1.697
_diffrn_source 'PLSII 2D bending magnet'
_exptl_absorpt_coefficient_mu 1.533
_exptl_absorpt_correction_T_max 0.968
_exptl_absorpt_correction_T_min 0.916
_exptl_absorpt_correction_type multi-scan
_exptl_absorpt_process_details HKL3000
_exptl_crystal_colour colorless
_exptl_crystal_density_diffrn 1.497
_exptl_crystal_description plate
_exptl_crystal_F_000 3212
_exptl_crystal_size_max 0.058
_exptl_crystal_size_mid 0.052
_exptl_crystal_size_min 0.021
_refine_diff_density_max 1.042
_refine_diff_density_min -0.683
_refine_diff_density_rms 0.087
_refine_ls_abs_structure_details
;
 Refined as an inversion twin.
;
_refine_ls_abs_structure_Flack 0.47(5)
_refine_ls_extinction_method none
_refine_ls_goodness_of_fit_ref 0.982
_refine_ls_hydrogen_treatment constr
_refine_ls_matrix_type full
_refine_ls_number_parameters 752
_refine_ls_number_reflns 10393
_refine_ls_number_restraints 152
_refine_ls_restrained_S_all 0.983
_refine_ls_R_factor_all 0.0739
_refine_ls_R_factor_gt 0.0519
_refine_ls_shift/su_max 0.002
_refine_ls_shift/su_mean 0.000
_refine_ls_structure_factor_coef Fsqd
_refine_ls_weighting_details 'w=1/[\s^2^(Fo^2^)+(0.1020P)^2^] where P=(Fo^2^+2Fc^2^)/3'
_refine_ls_weighting_scheme calc
_refine_ls_wR_factor_gt 0.1420
_refine_ls_wR_factor_ref 0.1557
_reflns_Friedel_coverage 0.831
_reflns_Friedel_fraction_full 0.968
_reflns_Friedel_fraction_max 0.968
_reflns_number_gt 7322
_reflns_number_total 10393
_reflns_threshold_expression 'I > 2\s(I)'
_cod_data_source_file d0cc03472j2.cif
_cod_data_source_block 2-AgBTB-dpey
_cod_depositor_comments
;
The following automatic conversions were performed:

data item '_exptl_absorpt_correction_type' value 'Multi-scan' was
changed to 'multi-scan' in accordance with the
/home/data/users/saulius/crontab/automatic-downloads/rss-feeds/RSC/lib/dictionaries/cif_core.dic
dictionary named 'cif_core.dic' version 2.4.2 last updated on
2011-04-26.

Automatic conversion script
Id: cif_fix_values 7556 2019-12-06 15:28:31Z antanas 

 Adding full bibliography for 7126731--7126734.cif.
;
_cod_original_sg_symbol_H-M 'I 2'
_cod_database_code 7126733
_shelx_shelxl_version_number 2018/3
_shelx_space_group_comment
;
The symmetry employed for this shelxl refinement is uniquely defined
by the following loop, which should always be used as a source of
symmetry information in preference to the above space-group names.
They are only intended as comments.
;

loop_
_space_group_symop_operation_xyz
'x, y, z'
'-x, y, -z'
'x+1/2, y+1/2, z+1/2'
'-x+1/2, y+1/2, -z+1/2'

loop_
_atom_site_label
_atom_site_type_symbol
_atom_site_fract_x
_atom_site_fract_y
_atom_site_fract_z
_atom_site_U_iso_or_equiv
_atom_site_adp_type
_atom_site_occupancy
_atom_site_site_symmetry_order
_atom_site_calc_flag
_atom_site_refinement_flags_posn
_atom_site_refinement_flags_adp
_atom_site_refinement_flags_occupancy
_atom_site_disorder_assembly
_atom_site_disorder_group
Ag1 Ag 0.28150(4) 2.5404(2) 0.49419(5) 0.1149(5) Uani 1 1 d . . . . .
Ag2 Ag 0.20857(4) 2.6092(2) 0.50929(5) 0.1285(6) Uani 1 1 d . . . . .
Ag3 Ag 0.53300(4) 0.2685(3) 0.71532(5) 0.1227(6) Uani 1 1 d . . . . .
Ag4 Ag 0.57175(4) 0.6790(3) 0.71660(4) 0.1143(5) Uani 1 1 d . . . . .
Ag5 Ag 0.03952(4) 0.8267(2) 0.73069(4) 0.1168(6) Uani 1 1 d . . . . .
Ag6 Ag 0.07567(4) 0.4283(3) 0.72178(4) 0.1158(5) Uani 1 1 d . . . . .
O1 O 0.2864(3) 2.261(2) 0.5323(3) 0.102(4) Uani 1 1 d . . . . .
O2 O 0.2250(4) 2.2910(18) 0.5356(4) 0.121(4) Uani 1 1 d . . . . .
O3 O 0.4831(2) 0.5054(15) 0.7156(3) 0.073(2) Uani 1 1 d . . . . .
O4 O 0.5117(3) 0.8042(16) 0.7008(3) 0.090(3) Uani 1 1 d . . . . .
O5 O 0.0967(3) 0.9654(16) 0.7220(3) 0.082(3) Uani 1 1 d . . . . .
O6 O 0.1248(2) 0.6330(18) 0.7262(3) 0.081(3) Uani 1 1 d . . . . .
C1 C 0.2839(3) 1.4381(19) 0.6370(3) 0.052(3) Uani 1 1 d . . . . .
C2 C 0.3204(3) 1.3208(18) 0.6460(3) 0.052(3) Uani 1 1 d . . . . .
H2 H 0.340938 1.366547 0.635960 0.062 Uiso 1 1 calc R U . . .
C3 C 0.3268(3) 1.1275(18) 0.6710(3) 0.049(3) Uani 1 1 d . . . . .
C4 C 0.2986(4) 1.0711(19) 0.6885(4) 0.066(3) Uani 1 1 d . . . . .
H4 H 0.304801 0.967894 0.708267 0.079 Uiso 1 1 calc R U . . .
C5 C 0.2591(3) 1.1681(18) 0.6772(3) 0.054(3) Uani 1 1 d . . . . .
C6 C 0.2539(4) 1.358(2) 0.6527(4) 0.070(4) Uani 1 1 d . . . . .
H6 H 0.229428 1.430913 0.647121 0.084 Uiso 1 1 calc R U . . .
C7 C 0.2771(3) 1.6215(18) 0.6119(3) 0.047(3) Uani 1 1 d . . . . .
C8 C 0.3079(4) 1.702(2) 0.5988(4) 0.077(4) Uani 1 1 d . . . . .
H8 H 0.333458 1.639783 0.605141 0.093 Uiso 1 1 calc R U . . .
C9 C 0.2981(4) 1.885(2) 0.5752(4) 0.072(4) Uani 1 1 d . . . . .
H9 H 0.318464 1.939355 0.565820 0.086 Uiso 1 1 calc R U . . .
C10 C 0.2637(4) 1.988(2) 0.5647(4) 0.072(4) Uani 1 1 d . . . . .
C11 C 0.2360(4) 1.910(2) 0.5833(4) 0.078(4) Uani 1 1 d . . . . .
H11 H 0.211929 1.986376 0.579043 0.093 Uiso 1 1 calc R U . . .
C12 C 0.2407(4) 1.731(2) 0.6075(4) 0.085(4) Uani 1 1 d . . . . .
H12 H 0.221583 1.687468 0.619628 0.103 Uiso 1 1 calc R U . . .
C13 C 0.2553(5) 2.208(2) 0.5428(4) 0.083(4) Uani 1 1 d . . . . .
C14 C 0.3668(4) 1.023(2) 0.6806(4) 0.062(3) Uani 1 1 d . . . . .
C15 C 0.3711(4) 0.816(2) 0.6916(4) 0.070(3) Uani 1 1 d . . . . .
H15 H 0.348740 0.740307 0.693826 0.084 Uiso 1 1 calc R U . . .
C16 C 0.4080(3) 0.716(2) 0.6996(4) 0.075(4) Uani 1 1 d . . . . .
H16 H 0.410304 0.577582 0.709672 0.089 Uiso 1 1 calc R U . . .
C17 C 0.4408(3) 0.8068(19) 0.6937(3) 0.057(3) Uani 1 1 d . . . . .
C18 C 0.4371(4) 1.016(2) 0.6820(4) 0.076(4) Uani 1 1 d . . . . .
H18 H 0.459466 1.090786 0.679647 0.091 Uiso 1 1 calc R U . . .
C19 C 0.4002(3) 1.114(2) 0.6739(4) 0.073(4) Uani 1 1 d . . . . .
H19 H 0.397618 1.251266 0.663200 0.087 Uiso 1 1 calc R U . . .
C20 C 0.4831(4) 0.695(2) 0.7040(3) 0.058(3) Uani 1 1 d . . . . .
C21 C 0.2297(4) 1.096(2) 0.6950(4) 0.077(4) Uani 1 1 d . . . . .
C22 C 0.1969(5) 1.201(2) 0.6986(5) 0.091(5) Uani 1 1 d . . . . .
H22 H 0.197452 1.345933 0.693037 0.109 Uiso 1 1 calc R U . . .
C23 C 0.1645(3) 1.147(3) 0.7080(5) 0.085(5) Uani 1 1 d . . . . .
H23 H 0.145111 1.247098 0.709672 0.102 Uiso 1 1 calc R U . . .
C24 C 0.1607(4) 0.933(2) 0.7154(5) 0.079(4) Uani 1 1 d . . . . .
C25 C 0.1932(4) 0.803(3) 0.7164(4) 0.090(5) Uani 1 1 d . . . . .
H25 H 0.193669 0.660352 0.723544 0.108 Uiso 1 1 calc R U . . .
C26 C 0.2270(3) 0.900(3) 0.7056(4) 0.078(4) Uani 1 1 d . . . . .
H26 H 0.248895 0.811760 0.706576 0.094 Uiso 1 1 calc R U . . .
C27 C 0.1249(6) 0.846(3) 0.7218(5) 0.102(5) Uani 1 1 d . . . . .
O7 O -0.4051(3) 0.144(2) 0.7193(3) 0.098(4) Uani 1 1 d . . . . .
O8 O -0.3773(3) 0.468(2) 0.7210(3) 0.091(3) Uani 1 1 d . . . . .
O9 O -0.2106(3) -1.1294(15) 0.5302(3) 0.095(3) Uani 1 1 d . . . . .
O10 O -0.2715(3) -1.1700(15) 0.5380(3) 0.092(3) Uani 1 1 d . . . . .
O11 O -0.0134(3) 0.6113(19) 0.7221(3) 0.088(3) Uani 1 1 d . . . . .
O12 O 0.0139(2) 0.3182(15) 0.7054(3) 0.084(3) Uani 1 1 d . . . . .
C28 C -0.2355(3) -0.0598(19) 0.6806(4) 0.063(3) Uani 1 1 d . . . . .
C29 C -0.2438(3) -0.2240(19) 0.6563(4) 0.066(4) Uani 1 1 d . . . . .
H29 H -0.268901 -0.290762 0.650060 0.079 Uiso 1 1 calc R U . . .
C30 C -0.2129(3) -0.2976(18) 0.6396(4) 0.061(3) Uani 1 1 d . . . . .
C31 C -0.1759(3) -0.188(2) 0.6506(4) 0.063(3) Uani 1 1 d . . . . .
H31 H -0.155691 -0.234254 0.640061 0.076 Uiso 1 1 calc R U . . .
C32 C -0.1685(3) -0.031(2) 0.6739(4) 0.062(3) Uani 1 1 d . . . . .
C33 C -0.1997(3) 0.0424(19) 0.6901(3) 0.053(3) Uani 1 1 d . . . . .
H33 H -0.195210 0.159470 0.706981 0.063 Uiso 1 1 calc R U . . .
C34 C -0.2721(3) 0.020(2) 0.6939(3) 0.060(3) Uani 1 1 d . . . . .
C35 C -0.3000(4) -0.115(2) 0.6956(5) 0.088(5) Uani 1 1 d . . . . .
H35 H -0.297461 -0.259632 0.690672 0.106 Uiso 1 1 calc R U . . .
C36 C -0.3356(6) -0.035(3) 0.7056(7) 0.139(8) Uani 1 1 d . . . . .
H36 H -0.356283 -0.126974 0.706710 0.167 Uiso 1 1 calc R U . . .
C37 C -0.3378(4) 0.196(2) 0.7138(4) 0.071(4) Uani 1 1 d . . . . .
C38 C -0.3045(3) 0.310(2) 0.7148(4) 0.084(4) Uani 1 1 d . . . . .
H38 H -0.304933 0.454269 0.721058 0.100 Uiso 1 1 calc R U . . .
C39 C -0.2700(4) 0.238(2) 0.7075(4) 0.071(4) Uani 1 1 d . . . . .
H39 H -0.247140 0.322590 0.711030 0.085 Uiso 1 1 calc R U . . .
C40 C -0.3790(4) 0.274(3) 0.7203(4) 0.070(4) Uani 1 1 d . . . . .
C41 C -0.2211(4) -0.5044(19) 0.6133(4) 0.069(4) Uani 1 1 d . . . . .
C42 C -0.1959(5) -0.564(3) 0.5898(5) 0.103(5) Uani 1 1 d . . . . .
H42 H -0.173831 -0.476804 0.590712 0.123 Uiso 1 1 calc R U . . .
C43 C -0.2020(5) -0.736(3) 0.5665(6) 0.118(7) Uani 1 1 d . . . . .
H43 H -0.184802 -0.760412 0.551149 0.142 Uiso 1 1 calc R U . . .
C44 C -0.2314(5) -0.873(3) 0.5645(5) 0.081(5) Uani 1 1 d . . . . .
C45 C -0.2581(8) -0.819(3) 0.5774(7) 0.149(10) Uani 1 1 d . . . . .
H45 H -0.281826 -0.899542 0.570789 0.178 Uiso 1 1 calc R U . . .
C46 C -0.2554(4) -0.628(2) 0.6041(5) 0.100(6) Uani 1 1 d . . . . .
H46 H -0.276639 -0.593923 0.613999 0.120 Uiso 1 1 calc R U . . .
C47 C -0.2373(5) -1.068(2) 0.5432(4) 0.074(4) Uani 1 1 d . . . . .
C48 C -0.1297(3) 0.0942(17) 0.6824(3) 0.051(3) Uani 1 1 d . . . . .
C49 C -0.1253(3) 0.299(2) 0.6973(3) 0.061(3) Uani 1 1 d . . . . .
H49 H -0.147398 0.368003 0.701635 0.074 Uiso 1 1 calc R U . . .
C50 C -0.0871(3) 0.4066(19) 0.7062(3) 0.065(4) Uani 1 1 d . . . . .
H50 H -0.084486 0.547226 0.715064 0.078 Uiso 1 1 calc R U . . .
C51 C -0.0558(3) 0.302(2) 0.7015(4) 0.068(4) Uani 1 1 d . . . . .
C52 C -0.0573(3) 0.100(2) 0.6912(5) 0.082(4) Uani 1 1 d . . . . .
H52 H -0.033550 0.029109 0.691579 0.098 Uiso 1 1 calc R U . . .
C53 C -0.0931(3) -0.0094(18) 0.6800(4) 0.064(3) Uani 1 1 d . . . . .
H53 H -0.093954 -0.149246 0.670968 0.077 Uiso 1 1 calc R U . . .
C54 C -0.0152(4) 0.432(3) 0.7124(4) 0.073(4) Uani 1 1 d . . . . .
N1D N 0.1407(3) 2.615(3) 0.5119(4) 0.146(5) Uani 0.957 1 d G U P . .
C1D C 0.1162(5) 2.788(2) 0.4960(5) 0.182(6) Uani 0.957 1 d G U P . .
H1D H 0.126975 2.905635 0.486573 0.218 Uiso 0.957 1 calc R U P . .
C2D C 0.0754(5) 2.786(3) 0.4941(5) 0.184(6) Uani 0.957 1 d G U P . .
H2D H 0.059028 2.902131 0.483437 0.221 Uiso 0.957 1 calc R U P . .
C3D C 0.0593(4) 2.611(4) 0.5081(5) 0.161(6) Uani 0.957 1 d G U P . .
C4D C 0.0838(6) 2.437(3) 0.5241(5) 0.175(6) Uani 0.957 1 d G U P . .
H4D H 0.072969 2.320062 0.533484 0.210 Uiso 0.957 1 calc R U P . .
C5D C 0.1245(5) 2.440(2) 0.5260(4) 0.185(6) Uani 0.957 1 d G U P . .
H5D H 0.140916 2.323562 0.536620 0.222 Uiso 0.957 1 calc R U P . .
C6D C 0.0168(6) 2.647(4) 0.5004(7) 0.151(7) Uani 0.957 1 d . U P . .
N11D N 0.5094(5) 0.242(3) 0.6374(3) 0.093(5) Uani 0.5517 1 d G U P . .
C11D C 0.4901(5) 0.413(2) 0.6145(4) 0.092(5) Uani 0.5517 1 d G U P . .
H11D H 0.478943 0.521628 0.625884 0.111 Uiso 0.5517 1 calc R U P . .
C12D C 0.4873(5) 0.422(2) 0.5747(4) 0.100(5) Uani 0.5517 1 d DG U P . .
H12D H 0.474376 0.536168 0.559413 0.120 Uiso 0.5517 1 calc R U P . .
C13D C 0.5039(5) 0.259(3) 0.5577(3) 0.096(5) Uani 0.5517 1 d DG U P . .
C14D C 0.5233(5) 0.088(2) 0.5806(4) 0.100(5) Uani 0.5517 1 d DG U P . .
H14D H 0.534403 -0.020732 0.569211 0.120 Uiso 0.5517 1 calc R U P . .
C15D C 0.5260(5) 0.079(2) 0.6204(4) 0.096(5) Uani 0.5517 1 d G U P . .
H15D H 0.538970 -0.035276 0.635682 0.115 Uiso 0.5517 1 calc R U P . .
C16D C 0.5008(8) 0.267(4) 0.5148(4) 0.097(6) Uani 0.5517 1 d D U P . .

loop_
_atom_site_aniso_label
_atom_site_aniso_U_11
_atom_site_aniso_U_22
_atom_site_aniso_U_33
_atom_site_aniso_U_23
_atom_site_aniso_U_13
_atom_site_aniso_U_12
Ag1 0.1096(10) 0.0824(9) 0.1546(12) 0.0622(9) 0.0420(8) 0.0235(7)
Ag2 0.0907(9) 0.0998(11) 0.1880(15) 0.0877(11) 0.0303(8) 0.0194(7)
Ag3 0.0716(8) 0.1482(14) 0.1704(13) 0.0623(11) 0.0700(8) 0.0525(8)
Ag4 0.0637(7) 0.1477(13) 0.1378(11) 0.0084(10) 0.0396(7) 0.0461(8)
Ag5 0.0732(8) 0.1457(13) 0.1523(11) -0.0665(10) 0.0657(7) -0.0595(8)
Ag6 0.0672(8) 0.1440(13) 0.1453(12) -0.0282(10) 0.0454(7) -0.0440(8)
O1 0.067(6) 0.108(9) 0.129(8) 0.044(7) 0.026(5) -0.013(6)
O2 0.099(8) 0.058(7) 0.197(13) 0.018(8) 0.027(8) 0.033(6)
O3 0.054(5) 0.069(6) 0.112(7) 0.017(6) 0.047(4) 0.026(4)
O4 0.070(6) 0.062(6) 0.163(9) 0.016(6) 0.071(6) 0.023(5)
O5 0.065(6) 0.075(7) 0.110(7) -0.017(6) 0.030(5) 0.000(5)
O6 0.036(4) 0.095(8) 0.107(7) 0.021(6) 0.013(4) -0.015(4)
C1 0.055(6) 0.051(7) 0.056(7) 0.005(6) 0.028(5) 0.012(5)
C2 0.035(5) 0.049(7) 0.076(7) 0.006(6) 0.024(5) 0.009(5)
C3 0.035(5) 0.045(6) 0.068(7) 0.006(6) 0.018(5) 0.012(5)
C4 0.078(8) 0.034(7) 0.090(9) 0.015(6) 0.030(7) 0.007(6)
C5 0.031(5) 0.052(7) 0.083(8) -0.012(6) 0.021(5) 0.000(5)
C6 0.081(8) 0.051(8) 0.093(9) -0.005(7) 0.048(7) -0.029(6)
C7 0.027(5) 0.051(7) 0.064(7) 0.010(6) 0.015(4) 0.007(4)
C8 0.063(8) 0.068(9) 0.100(10) 0.052(8) 0.022(7) 0.035(6)
C9 0.068(8) 0.051(8) 0.110(10) 0.031(7) 0.047(7) 0.021(6)
C10 0.064(8) 0.044(8) 0.099(10) 0.031(7) 0.007(7) -0.004(6)
C11 0.054(7) 0.067(9) 0.118(11) 0.027(8) 0.033(7) 0.025(6)
C12 0.084(10) 0.073(9) 0.099(10) 0.023(8) 0.028(8) 0.037(7)
C13 0.101(12) 0.052(9) 0.098(11) 0.009(8) 0.032(9) -0.008(8)
C14 0.065(8) 0.049(8) 0.075(8) 0.016(6) 0.025(6) -0.003(6)
C15 0.063(7) 0.043(7) 0.098(9) 0.021(7) 0.016(6) -0.013(6)
C16 0.047(7) 0.062(8) 0.113(10) -0.028(7) 0.021(6) 0.031(6)
C17 0.043(6) 0.050(7) 0.081(8) 0.018(6) 0.025(5) 0.017(5)
C18 0.082(10) 0.058(9) 0.093(10) 0.005(8) 0.035(7) -0.024(7)
C19 0.036(6) 0.058(8) 0.140(12) -0.010(8) 0.050(6) -0.008(6)
C20 0.060(8) 0.075(9) 0.043(6) 0.025(6) 0.021(5) 0.031(6)
C21 0.068(8) 0.078(11) 0.100(10) 0.029(8) 0.050(7) 0.049(7)
C22 0.095(11) 0.059(9) 0.141(13) 0.010(9) 0.071(10) 0.006(7)
C23 0.029(6) 0.081(10) 0.152(13) 0.017(9) 0.036(7) -0.023(6)
C24 0.068(8) 0.075(9) 0.132(11) 0.017(9) 0.087(8) 0.015(7)
C25 0.103(11) 0.070(10) 0.098(10) 0.016(9) 0.030(8) -0.031(9)
C26 0.042(7) 0.083(11) 0.119(11) 0.004(9) 0.040(7) 0.016(7)
C27 0.115(14) 0.098(15) 0.100(12) -0.027(11) 0.045(10) -0.046(12)
O7 0.063(6) 0.127(9) 0.109(7) 0.039(7) 0.031(5) -0.023(6)
O8 0.065(6) 0.103(9) 0.116(8) -0.034(7) 0.046(5) 0.013(5)
O9 0.103(8) 0.059(6) 0.134(8) -0.054(6) 0.055(7) -0.031(5)
O10 0.111(7) 0.062(6) 0.091(6) -0.049(6) 0.014(5) -0.008(6)
O11 0.064(5) 0.068(7) 0.123(8) -0.022(6) 0.016(5) -0.019(5)
O12 0.046(4) 0.074(6) 0.119(7) -0.048(6) 0.005(4) 0.016(4)
C28 0.053(7) 0.044(7) 0.075(8) -0.009(6) -0.006(6) 0.006(6)
C29 0.021(5) 0.050(7) 0.123(10) -0.030(8) 0.014(5) -0.017(5)
C30 0.050(7) 0.039(6) 0.096(9) -0.024(6) 0.026(6) 0.009(5)
C31 0.056(7) 0.049(8) 0.087(9) 0.006(7) 0.023(6) 0.017(6)
C32 0.049(7) 0.048(8) 0.088(9) -0.007(7) 0.017(6) 0.020(5)
C33 0.044(6) 0.041(6) 0.074(7) -0.001(6) 0.019(5) -0.002(5)
C34 0.027(6) 0.069(8) 0.084(8) -0.001(7) 0.019(5) 0.025(5)
C35 0.073(9) 0.049(8) 0.167(14) -0.021(8) 0.073(9) -0.002(7)
C36 0.142(16) 0.060(11) 0.26(3) -0.003(13) 0.134(17) -0.030(10)
C37 0.060(8) 0.076(10) 0.074(8) 0.009(7) 0.014(6) 0.040(7)
C38 0.047(7) 0.073(9) 0.145(12) -0.062(9) 0.050(7) -0.037(7)
C39 0.050(7) 0.068(9) 0.099(10) -0.029(8) 0.028(6) 0.008(6)
C40 0.047(7) 0.085(11) 0.069(9) -0.020(8) 0.003(6) 0.012(7)
C41 0.088(9) 0.041(8) 0.084(9) -0.028(6) 0.035(7) -0.015(6)
C42 0.092(11) 0.100(13) 0.112(12) 0.019(11) 0.023(9) -0.019(9)
C43 0.082(11) 0.124(16) 0.159(16) -0.099(14) 0.052(10) -0.018(11)
C44 0.102(13) 0.055(10) 0.094(11) 0.001(8) 0.042(9) 0.021(9)
C45 0.15(2) 0.061(12) 0.18(2) -0.016(13) -0.033(17) -0.021(12)
C46 0.046(7) 0.077(10) 0.200(15) -0.097(11) 0.072(8) -0.038(6)
C47 0.091(10) 0.055(9) 0.056(8) 0.006(7) -0.007(7) -0.027(8)
C48 0.043(6) 0.032(7) 0.077(8) -0.008(5) 0.016(5) -0.014(5)
C49 0.062(7) 0.046(7) 0.085(8) 0.003(7) 0.036(6) -0.015(6)
C50 0.050(7) 0.055(7) 0.099(9) -0.059(7) 0.034(6) -0.018(5)
C51 0.031(6) 0.084(10) 0.094(9) 0.026(8) 0.030(5) -0.014(6)
C52 0.033(6) 0.057(9) 0.159(13) -0.048(9) 0.031(7) -0.027(5)
C53 0.057(7) 0.036(7) 0.103(9) -0.031(6) 0.031(6) -0.002(5)
C54 0.062(8) 0.080(11) 0.082(9) 0.025(9) 0.029(7) 0.009(8)
N1D 0.139(7) 0.138(7) 0.160(7) 0.006(5) 0.044(5) -0.002(5)
C1D 0.176(8) 0.178(8) 0.187(8) 0.005(6) 0.047(6) -0.001(6)
C2D 0.181(8) 0.183(8) 0.188(8) 0.002(6) 0.051(6) 0.001(6)
C3D 0.159(7) 0.163(7) 0.163(7) 0.003(5) 0.051(5) -0.004(5)
C4D 0.172(8) 0.176(8) 0.177(8) 0.003(6) 0.053(6) -0.002(6)
C5D 0.182(8) 0.184(8) 0.185(8) 0.003(6) 0.050(6) 0.003(6)
C6D 0.147(9) 0.158(9) 0.152(8) -0.001(6) 0.050(6) -0.001(6)
N11D 0.098(10) 0.110(11) 0.066(8) 0.004(8) 0.015(8) 0.034(9)
C11D 0.098(11) 0.114(11) 0.063(9) 0.003(9) 0.022(9) 0.032(9)
C12D 0.108(11) 0.116(11) 0.069(8) 0.007(9) 0.016(9) 0.025(10)
C13D 0.106(10) 0.108(10) 0.071(8) 0.000(7) 0.024(8) 0.015(8)
C14D 0.118(11) 0.111(11) 0.069(8) 0.000(8) 0.026(9) 0.020(10)
C15D 0.108(11) 0.113(12) 0.063(8) -0.005(9) 0.018(9) 0.024(10)
C16D 0.104(8) 0.104(8) 0.087(7) 0.002(6) 0.031(6) 0.002(6)

loop_
_atom_type_symbol
_atom_type_description
_atom_type_scat_dispersion_real
_atom_type_scat_dispersion_imag
_atom_type_scat_source
C C 0.0030 0.0016 'International Tables Vol C Tables 4.2.6.8 and 6.1.1.4'
H H 0.0000 0.0000 'International Tables Vol C Tables 4.2.6.8 and 6.1.1.4'
Ag Ag -0.9078 1.0766 'International Tables Vol C Tables 4.2.6.8 and 6.1.1.4'
N N 0.0059 0.0032 'International Tables Vol C Tables 4.2.6.8 and 6.1.1.4'
O O 0.0105 0.0059 'International Tables Vol C Tables 4.2.6.8 and 6.1.1.4'

loop_
_geom_angle_atom_site_label_1
_geom_angle_atom_site_label_2
_geom_angle_atom_site_label_3
_geom_angle
_geom_angle_site_symmetry_1
_geom_angle_site_symmetry_3
_geom_angle_publ_flag
O10 Ag1 O1 171.7(5) 2_596 . ?
O10 Ag1 Ag2 87.6(3) 2_596 . ?
O1 Ag1 Ag2 85.0(3) . . ?
O9 Ag2 O2 154.6(5) 2_596 . ?
O9 Ag2 N1D 103.6(5) 2_596 . ?
O2 Ag2 N1D 97.5(6) . . ?
O9 Ag2 Ag1 77.6(3) 2_596 . ?
O2 Ag2 Ag1 78.8(3) . . ?
N1D Ag2 Ag1 168.2(4) . . ?
O7 Ag3 O3 159.5(4) 1_655 . ?
O7 Ag3 Ag4 83.0(3) 1_655 . ?
O3 Ag3 Ag4 76.7(2) . . ?
O4 Ag4 O8 161.6(4) . 1_655 ?
O4 Ag4 Ag3 84.9(3) . . ?
O8 Ag4 Ag3 79.8(3) 1_655 . ?
O11 Ag5 O5 158.8(4) . . ?
O11 Ag5 O3 86.9(3) . 4_556 ?
O5 Ag5 O3 114.3(3) . 4_556 ?
O11 Ag5 Ag6 79.9(3) . . ?
O5 Ag5 Ag6 83.7(3) . . ?
O3 Ag5 Ag6 135.7(2) 4_556 . ?
O6 Ag6 O12 158.9(4) . . ?
O6 Ag6 Ag5 80.2(3) . . ?
O12 Ag6 Ag5 82.9(2) . . ?
C13 O1 Ag1 118.1(10) . . ?
C13 O2 Ag2 128.1(12) . . ?
C20 O3 Ag3 122.6(7) . . ?
C20 O3 Ag5 134.2(7) . 4_546 ?
Ag3 O3 Ag5 96.9(3) . 4_546 ?
C20 O4 Ag4 121.2(8) . . ?
C27 O5 Ag5 119.6(11) . . ?
C27 O6 Ag6 128.9(10) . . ?
C6 C1 C2 116.0(11) . . ?
C6 C1 C7 121.9(10) . . ?
C2 C1 C7 122.0(9) . . ?
C1 C2 C3 121.8(9) . . ?
C1 C2 H2 119.1 . . ?
C3 C2 H2 119.1 . . ?
C4 C3 C2 119.4(9) . . ?
C4 C3 C14 122.3(11) . . ?
C2 C3 C14 117.7(9) . . ?
C3 C4 C5 121.0(11) . . ?
C3 C4 H4 119.5 . . ?
C5 C4 H4 119.5 . . ?
C21 C5 C4 119.2(11) . . ?
C21 C5 C6 123.2(10) . . ?
C4 C5 C6 116.9(10) . . ?
C1 C6 C5 123.6(12) . . ?
C1 C6 H6 118.2 . . ?
C5 C6 H6 118.2 . . ?
C8 C7 C12 122.9(12) . . ?
C8 C7 C1 120.2(8) . . ?
C12 C7 C1 116.0(10) . . ?
C7 C8 C9 115.1(10) . . ?
C7 C8 H8 122.4 . . ?
C9 C8 H8 122.4 . . ?
C10 C9 C8 128.1(12) . . ?
C10 C9 H9 116.0 . . ?
C8 C9 H9 116.0 . . ?
C9 C10 C11 112.6(11) . . ?
C9 C10 C13 126.7(13) . . ?
C11 C10 C13 119.1(12) . . ?
C12 C11 C10 126.6(11) . . ?
C12 C11 H11 116.7 . . ?
C10 C11 H11 116.7 . . ?
C11 C12 C7 113.6(13) . . ?
C11 C12 H12 123.2 . . ?
C7 C12 H12 123.2 . . ?
O2 C13 O1 128.0(16) . . ?
O2 C13 C10 122.7(15) . . ?
O1 C13 C10 109.0(14) . . ?
C15 C14 C19 115.3(12) . . ?
C15 C14 C3 120.4(11) . . ?
C19 C14 C3 123.6(12) . . ?
C14 C15 C16 120.9(12) . . ?
C14 C15 H15 119.6 . . ?
C16 C15 H15 119.6 . . ?
C17 C16 C15 123.4(13) . . ?
C17 C16 H16 118.3 . . ?
C15 C16 H16 118.3 . . ?
C16 C17 C18 116.5(11) . . ?
C16 C17 C20 123.4(11) . . ?
C18 C17 C20 119.8(12) . . ?
C17 C18 C19 119.6(12) . . ?
C17 C18 H18 120.2 . . ?
C19 C18 H18 120.2 . . ?
C18 C19 C14 123.7(14) . . ?
C18 C19 H19 118.2 . . ?
C14 C19 H19 118.2 . . ?
O4 C20 O3 129.0(11) . . ?
O4 C20 C17 116.8(12) . . ?
O3 C20 C17 114.1(11) . . ?
C26 C21 C22 107.2(13) . . ?
C26 C21 C5 123.5(10) . . ?
C22 C21 C5 128.6(14) . . ?
C23 C22 C21 135.3(16) . . ?
C23 C22 H22 112.3 . . ?
C21 C22 H22 112.3 . . ?
C22 C23 C24 115.8(14) . . ?
C22 C23 H23 122.1 . . ?
C24 C23 H23 122.1 . . ?
C25 C24 C23 117.1(11) . . ?
C25 C24 C27 120.7(15) . . ?
C23 C24 C27 122.3(14) . . ?
C24 C25 C26 117.3(14) . . ?
C24 C25 H25 121.4 . . ?
C26 C25 H25 121.4 . . ?
C21 C26 C25 126.9(12) . . ?
C21 C26 H26 116.6 . . ?
C25 C26 H26 116.6 . . ?
O5 C27 O6 124.9(15) . . ?
O5 C27 C24 119.7(18) . . ?
O6 C27 C24 115.4(17) . . ?
C40 O7 Ag3 117.3(11) . 1_455 ?
C40 O8 Ag4 125.0(10) . 1_455 ?
C47 O9 Ag2 131.4(9) . 2_516 ?
C47 O10 Ag1 119.4(10) . 2_516 ?
C54 O11 Ag5 126.3(10) . . ?
C54 O12 Ag6 121.9(9) . . ?
C29 C28 C33 122.7(11) . . ?
C29 C28 C34 114.2(10) . . ?
C33 C28 C34 122.8(11) . . ?
C28 C29 C30 118.4(9) . . ?
C28 C29 H29 120.8 . . ?
C30 C29 H29 120.8 . . ?
C31 C30 C29 117.2(10) . . ?
C31 C30 C41 123.8(10) . . ?
C29 C30 C41 118.8(10) . . ?
C32 C31 C30 123.7(11) . . ?
C32 C31 H31 118.2 . . ?
C30 C31 H31 118.2 . . ?
C31 C32 C33 118.5(11) . . ?
C31 C32 C48 122.2(10) . . ?
C33 C32 C48 119.0(11) . . ?
C28 C33 C32 119.5(11) . . ?
C28 C33 H33 120.2 . . ?
C32 C33 H33 120.2 . . ?
C35 C34 C39 124.4(10) . . ?
C35 C34 C28 119.1(12) . . ?
C39 C34 C28 116.1(11) . . ?
C34 C35 C36 118.4(13) . . ?
C34 C35 H35 120.8 . . ?
C36 C35 H35 120.8 . . ?
C35 C36 C37 118.6(13) . . ?
C35 C36 H36 120.7 . . ?
C37 C36 H36 120.7 . . ?
C38 C37 C36 115.3(12) . . ?
C38 C37 C40 129.2(14) . . ?
C36 C37 C40 115.5(14) . . ?
C37 C38 C39 127.3(14) . . ?
C37 C38 H38 116.4 . . ?
C39 C38 H38 116.4 . . ?
C38 C39 C34 114.6(12) . . ?
C38 C39 H39 122.7 . . ?
C34 C39 H39 122.7 . . ?
O7 C40 O8 134.8(14) . . ?
O7 C40 C37 119.0(15) . . ?
O8 C40 C37 105.7(13) . . ?
C46 C41 C42 110.4(12) . . ?
C46 C41 C30 126.7(11) . . ?
C42 C41 C30 121.9(12) . . ?
C43 C42 C41 124.1(15) . . ?
C43 C42 H42 117.9 . . ?
C41 C42 H42 117.9 . . ?
C44 C43 C42 122.4(16) . . ?
C44 C43 H43 118.8 . . ?
C42 C43 H43 118.8 . . ?
C45 C44 C43 118.0(19) . . ?
C45 C44 C47 116.1(19) . . ?
C43 C44 C47 125.2(15) . . ?
C44 C45 C46 123(2) . . ?
C44 C45 H45 118.3 . . ?
C46 C45 H45 118.3 . . ?
C41 C46 C45 119.1(14) . . ?
C41 C46 H46 120.4 . . ?
C45 C46 H46 120.4 . . ?
O9 C47 O10 123.4(14) . . ?
O9 C47 C44 118.1(13) . . ?
O10 C47 C44 118.6(16) . . ?
C49 C48 C53 116.1(9) . . ?
C49 C48 C32 123.4(10) . . ?
C53 C48 C32 120.0(10) . . ?
C48 C49 C50 120.8(11) . . ?
C48 C49 H49 119.6 . . ?
C50 C49 H49 119.6 . . ?
C51 C50 C49 118.6(12) . . ?
C51 C50 H50 120.7 . . ?
C49 C50 H50 120.7 . . ?
C52 C51 C50 123.0(10) . . ?
C52 C51 C54 121.9(11) . . ?
C50 C51 C54 114.9(14) . . ?
C51 C52 C53 121.4(11) . . ?
C51 C52 H52 119.3 . . ?
C53 C52 H52 119.3 . . ?
C52 C53 C48 119.5(10) . . ?
C52 C53 H53 120.2 . . ?
C48 C53 H53 120.2 . . ?
O11 C54 O12 126.8(14) . . ?
O11 C54 C51 122.3(13) . . ?
O12 C54 C51 110.5(14) . . ?
C1D N1D C5D 120.0 . . ?
C1D N1D Ag2 119.1(10) . . ?
C5D N1D Ag2 120.6(10) . . ?
N1D C1D C2D 120.0 . . ?
N1D C1D H1D 120.0 . . ?
C2D C1D H1D 120.0 . . ?
C3D C2D C1D 120.0 . . ?
C3D C2D H2D 120.0 . . ?
C1D C2D H2D 120.0 . . ?
C4D C3D C2D 120.0 . . ?
C4D C3D C6D 132.1(18) . . ?
C2D C3D C6D 107.8(18) . . ?
C3D C4D C5D 120.0 . . ?
C3D C4D H4D 120.0 . . ?
C5D C4D H4D 120.0 . . ?
C4D C5D N1D 120.0 . . ?
C4D C5D H5D 120.0 . . ?
N1D C5D H5D 120.0 . . ?
C6D C6D C3D 167(3) 2_556 . ?
C11D N11D C15D 120.0 . . ?
C12D C11D N11D 120.0 . . ?
C12D C11D H11D 120.0 . . ?
N11D C11D H11D 120.0 . . ?
C13D C12D C11D 120.0 . . ?
C13D C12D H12D 120.0 . . ?
C11D C12D H12D 120.0 . . ?
C12D C13D C14D 120.0 . . ?
C12D C13D C16D 120.3(7) . . ?
C14D C13D C16D 119.7(7) . . ?
C15D C14D C13D 120.0 . . ?
C15D C14D H14D 120.0 . . ?
C13D C14D H14D 120.0 . . ?
C14D C15D N11D 120.0 . . ?
C14D C15D H15D 120.0 . . ?
N11D C15D H15D 120.0 . . ?
C16D C16D C13D 178(2) 2_656 . ?

loop_
_geom_bond_atom_site_label_1
_geom_bond_atom_site_label_2
_geom_bond_distance
_geom_bond_site_symmetry_2
_geom_bond_publ_flag
Ag1 O10 2.116(8) 2_596 ?
Ag1 O1 2.186(11) . ?
Ag1 Ag2 2.764(2) . ?
Ag2 O9 2.168(9) 2_596 ?
Ag2 O2 2.201(11) . ?
Ag2 N1D 2.378(11) . ?
Ag3 O7 2.246(10) 1_655 ?
Ag3 O3 2.278(7) . ?
Ag3 Ag4 2.891(2) . ?
Ag4 O4 2.135(8) . ?
Ag4 O8 2.171(10) 1_655 ?
Ag5 O11 2.221(9) . ?
Ag5 O5 2.263(9) . ?
Ag5 O3 2.525(9) 4_556 ?
Ag5 Ag6 2.848(2) . ?
Ag6 O6 2.096(9) . ?
Ag6 O12 2.155(8) . ?
O1 C13 1.282(17) . ?
O2 C13 1.131(18) . ?
O3 C20 1.256(15) . ?
O4 C20 1.234(16) . ?
O5 C27 1.23(2) . ?
O6 C27 1.34(2) . ?
C1 C6 1.407(15) . ?
C1 C2 1.413(14) . ?
C1 C7 1.429(16) . ?
C2 C3 1.477(15) . ?
C2 H2 0.9300 . ?
C3 C4 1.350(16) . ?
C3 C14 1.479(15) . ?
C4 C5 1.439(15) . ?
C4 H4 0.9300 . ?
C5 C21 1.419(17) . ?
C5 C6 1.452(17) . ?
C6 H6 0.9300 . ?
C7 C8 1.381(16) . ?
C7 C12 1.398(16) . ?
C8 C9 1.396(16) . ?
C8 H8 0.9300 . ?
C9 C10 1.308(17) . ?
C9 H9 0.9300 . ?
C10 C11 1.403(17) . ?
C10 C13 1.56(2) . ?
C11 C12 1.40(2) . ?
C11 H11 0.9300 . ?
C12 H12 0.9300 . ?
C14 C15 1.346(17) . ?
C14 C19 1.371(15) . ?
C15 C16 1.375(16) . ?
C15 H15 0.9300 . ?
C16 C17 1.341(17) . ?
C16 H16 0.9300 . ?
C17 C18 1.367(18) . ?
C17 C20 1.563(15) . ?
C18 C19 1.368(18) . ?
C18 H18 0.9300 . ?
C19 H19 0.9300 . ?
C21 C26 1.30(2) . ?
C21 C22 1.350(17) . ?
C22 C23 1.305(17) . ?
C22 H22 0.9300 . ?
C23 C24 1.38(2) . ?
C23 H23 0.9300 . ?
C24 C25 1.38(2) . ?
C24 C27 1.432(19) . ?
C25 C26 1.464(18) . ?
C25 H25 0.9300 . ?
C26 H26 0.9300 . ?
O7 C40 1.207(18) . ?
O8 C40 1.216(19) . ?
O9 C47 1.212(17) . ?
O10 C47 1.308(16) . ?
O11 C54 1.168(18) . ?
O12 C54 1.317(16) . ?
C28 C29 1.317(15) . ?
C28 C33 1.345(15) . ?
C28 C34 1.558(15) . ?
C29 C30 1.442(15) . ?
C29 H29 0.9300 . ?
C30 C31 1.401(16) . ?
C30 C41 1.571(16) . ?
C31 C32 1.266(16) . ?
C31 H31 0.9300 . ?
C32 C33 1.441(15) . ?
C32 C48 1.504(15) . ?
C33 H33 0.9300 . ?
C34 C35 1.297(18) . ?
C34 C39 1.441(18) . ?
C35 C36 1.47(2) . ?
C35 H35 0.9300 . ?
C36 C37 1.48(2) . ?
C36 H36 0.9300 . ?
C37 C38 1.349(18) . ?
C37 C40 1.586(17) . ?
C38 C39 1.368(16) . ?
C38 H38 0.9300 . ?
C39 H39 0.9300 . ?
C41 C46 1.371(17) . ?
C41 C42 1.42(2) . ?
C42 C43 1.34(2) . ?
C42 H42 0.9300 . ?
C43 C44 1.31(2) . ?
C43 H43 0.9300 . ?
C44 C45 1.20(3) . ?
C44 C47 1.42(2) . ?
C45 C46 1.51(3) . ?
C45 H45 0.9300 . ?
C46 H46 0.9300 . ?
C48 C49 1.376(17) . ?
C48 C53 1.446(15) . ?
C49 C50 1.433(15) . ?
C49 H49 0.9300 . ?
C50 C51 1.317(16) . ?
C50 H50 0.9300 . ?
C51 C52 1.316(19) . ?
C51 C54 1.568(19) . ?
C52 C53 1.365(15) . ?
C52 H52 0.9300 . ?
C53 H53 0.9300 . ?
N1D C1D 1.3900 . ?
N1D C5D 1.3900 . ?
C1D C2D 1.3900 . ?
C1D H1D 0.9300 . ?
C2D C3D 1.3900 . ?
C2D H2D 0.9300 . ?
C3D C4D 1.3900 . ?
C3D C6D 1.43(2) . ?
C4D C5D 1.3900 . ?
C4D H4D 0.9300 . ?
C5D H5D 0.9300 . ?
C6D C6D 1.15(4) 2_556 ?
N11D C11D 1.3900 . ?
N11D C15D 1.3900 . ?
C11D C12D 1.3900 . ?
C11D H11D 0.9300 . ?
C12D C13D 1.3900 . ?
C12D H12D 0.9300 . ?
C13D C14D 1.3900 . ?
C13D C16D 1.495(9) . ?
C14D C15D 1.3900 . ?
C14D H14D 0.9300 . ?
C15D H15D 0.9300 . ?
C16D C16D 1.04(2) 2_656 ?

loop_
_geom_torsion_atom_site_label_1
_geom_torsion_atom_site_label_2
_geom_torsion_atom_site_label_3
_geom_torsion_atom_site_label_4
_geom_torsion
_geom_torsion_site_symmetry_1
_geom_torsion_site_symmetry_2
_geom_torsion_site_symmetry_3
_geom_torsion_site_symmetry_4
_geom_torsion_publ_flag
C6 C1 C2 C3 -0.8(16) . . . . ?
C7 C1 C2 C3 -178.1(10) . . . . ?
C1 C2 C3 C4 -5.9(16) . . . . ?
C1 C2 C3 C14 -176.7(11) . . . . ?
C2 C3 C4 C5 12.9(17) . . . . ?
C14 C3 C4 C5 -176.7(11) . . . . ?
C3 C4 C5 C21 176.9(12) . . . . ?
C3 C4 C5 C6 -12.9(17) . . . . ?
C2 C1 C6 C5 0.5(17) . . . . ?
C7 C1 C6 C5 177.8(10) . . . . ?
C21 C5 C6 C1 175.8(13) . . . . ?
C4 C5 C6 C1 6.0(16) . . . . ?
C6 C1 C7 C8 176.4(13) . . . . ?
C2 C1 C7 C8 -6.5(17) . . . . ?
C6 C1 C7 C12 7.0(16) . . . . ?
C2 C1 C7 C12 -175.9(12) . . . . ?
C12 C7 C8 C9 -10(2) . . . . ?
C1 C7 C8 C9 -178.5(11) . . . . ?
C7 C8 C9 C10 1(2) . . . . ?
C8 C9 C10 C11 6(2) . . . . ?
C8 C9 C10 C13 171.7(14) . . . . ?
C9 C10 C11 C12 -6(2) . . . . ?
C13 C10 C11 C12 -172.7(14) . . . . ?
C10 C11 C12 C7 -1(2) . . . . ?
C8 C7 C12 C11 10(2) . . . . ?
C1 C7 C12 C11 178.9(12) . . . . ?
Ag2 O2 C13 O1 -12(3) . . . . ?
Ag2 O2 C13 C10 174.9(10) . . . . ?
Ag1 O1 C13 O2 -2(2) . . . . ?
Ag1 O1 C13 C10 172.2(9) . . . . ?
C9 C10 C13 O2 -177.8(17) . . . . ?
C11 C10 C13 O2 -13(2) . . . . ?
C9 C10 C13 O1 8(2) . . . . ?
C11 C10 C13 O1 172.2(13) . . . . ?
C4 C3 C14 C15 31.1(19) . . . . ?
C2 C3 C14 C15 -158.4(12) . . . . ?
C4 C3 C14 C19 -158.1(13) . . . . ?
C2 C3 C14 C19 12.4(18) . . . . ?
C19 C14 C15 C16 7(2) . . . . ?
C3 C14 C15 C16 178.4(11) . . . . ?
C14 C15 C16 C17 -6(2) . . . . ?
C15 C16 C17 C18 5(2) . . . . ?
C15 C16 C17 C20 178.2(11) . . . . ?
C16 C17 C18 C19 -5.5(19) . . . . ?
C20 C17 C18 C19 -178.6(11) . . . . ?
C17 C18 C19 C14 7(2) . . . . ?
C15 C14 C19 C18 -8(2) . . . . ?
C3 C14 C19 C18 -178.7(12) . . . . ?
Ag4 O4 C20 O3 -0.5(19) . . . . ?
Ag4 O4 C20 C17 176.9(7) . . . . ?
Ag3 O3 C20 O4 -21.4(19) . . . . ?
Ag5 O3 C20 O4 123.7(12) 4_546 . . . ?
Ag3 O3 C20 C17 161.2(7) . . . . ?
Ag5 O3 C20 C17 -53.6(16) 4_546 . . . ?
C16 C17 C20 O4 -172.8(12) . . . . ?
C18 C17 C20 O4 -0.1(18) . . . . ?
C16 C17 C20 O3 4.9(18) . . . . ?
C18 C17 C20 O3 177.6(12) . . . . ?
C4 C5 C21 C26 -34(2) . . . . ?
C6 C5 C21 C26 156.8(14) . . . . ?
C4 C5 C21 C22 157.3(15) . . . . ?
C6 C5 C21 C22 -12(2) . . . . ?
C26 C21 C22 C23 -4(3) . . . . ?
C5 C21 C22 C23 166.7(18) . . . . ?
C21 C22 C23 C24 -2(3) . . . . ?
C22 C23 C24 C25 7(2) . . . . ?
C22 C23 C24 C27 -172.9(15) . . . . ?
C23 C24 C25 C26 -6(2) . . . . ?
C27 C24 C25 C26 173.9(13) . . . . ?
C22 C21 C26 C25 5(2) . . . . ?
C5 C21 C26 C25 -166.2(13) . . . . ?
C24 C25 C26 C21 0(2) . . . . ?
Ag5 O5 C27 O6 0(2) . . . . ?
Ag5 O5 C27 C24 178.7(11) . . . . ?
Ag6 O6 C27 O5 16(3) . . . . ?
Ag6 O6 C27 C24 -162.9(10) . . . . ?
C25 C24 C27 O5 177.8(15) . . . . ?
C23 C24 C27 O5 -2(3) . . . . ?
C25 C24 C27 O6 -4(2) . . . . ?
C23 C24 C27 O6 176.1(16) . . . . ?
C33 C28 C29 C30 0.6(19) . . . . ?
C34 C28 C29 C30 174.6(11) . . . . ?
C28 C29 C30 C31 0.1(18) . . . . ?
C28 C29 C30 C41 175.1(11) . . . . ?
C29 C30 C31 C32 -0.1(18) . . . . ?
C41 C30 C31 C32 -174.9(12) . . . . ?
C30 C31 C32 C33 -0.5(18) . . . . ?
C30 C31 C32 C48 -174.8(11) . . . . ?
C29 C28 C33 C32 -1.2(19) . . . . ?
C34 C28 C33 C32 -174.8(10) . . . . ?
C31 C32 C33 C28 1.1(18) . . . . ?
C48 C32 C33 C28 175.6(11) . . . . ?
C29 C28 C34 C35 29.0(18) . . . . ?
C33 C28 C34 C35 -157.0(13) . . . . ?
C29 C28 C34 C39 -157.5(12) . . . . ?
C33 C28 C34 C39 16.6(17) . . . . ?
C39 C34 C35 C36 11(2) . . . . ?
C28 C34 C35 C36 -175.9(15) . . . . ?
C34 C35 C36 C37 -1(3) . . . . ?
C35 C36 C37 C38 -6(3) . . . . ?
C35 C36 C37 C40 174.4(15) . . . . ?
C36 C37 C38 C39 3(2) . . . . ?
C40 C37 C38 C39 -177.3(13) . . . . ?
C37 C38 C39 C34 6(2) . . . . ?
C35 C34 C39 C38 -14(2) . . . . ?
C28 C34 C39 C38 173.1(12) . . . . ?
Ag3 O7 C40 O8 3(2) 1_455 . . . ?
Ag3 O7 C40 C37 -166.9(8) 1_455 . . . ?
Ag4 O8 C40 O7 -4(3) 1_455 . . . ?
Ag4 O8 C40 C37 166.4(7) 1_455 . . . ?
C38 C37 C40 O7 -178.1(14) . . . . ?
C36 C37 C40 O7 2(2) . . . . ?
C38 C37 C40 O8 10(2) . . . . ?
C36 C37 C40 O8 -170.5(16) . . . . ?
C31 C30 C41 C46 174.7(15) . . . . ?
C29 C30 C41 C46 0(2) . . . . ?
C31 C30 C41 C42 -18(2) . . . . ?
C29 C30 C41 C42 167.6(14) . . . . ?
C46 C41 C42 C43 -9(2) . . . . ?
C30 C41 C42 C43 -178.9(16) . . . . ?
C41 C42 C43 C44 -3(3) . . . . ?
C42 C43 C44 C45 16(3) . . . . ?
C42 C43 C44 C47 -174.3(16) . . . . ?
C43 C44 C45 C46 -15(3) . . . . ?
C47 C44 C45 C46 174.2(16) . . . . ?
C42 C41 C46 C45 10(2) . . . . ?
C30 C41 C46 C45 178.6(14) . . . . ?
C44 C45 C46 C41 2(3) . . . . ?
Ag2 O9 C47 O10 7(2) 2_516 . . . ?
Ag2 O9 C47 C44 -171.8(10) 2_516 . . . ?
Ag1 O10 C47 O9 0.4(18) 2_516 . . . ?
Ag1 O10 C47 C44 179.4(9) 2_516 . . . ?
C45 C44 C47 O9 -178.8(18) . . . . ?
C43 C44 C47 O9 11(2) . . . . ?
C45 C44 C47 O10 2(2) . . . . ?
C43 C44 C47 O10 -168.2(17) . . . . ?
C31 C32 C48 C49 159.4(12) . . . . ?
C33 C32 C48 C49 -14.9(18) . . . . ?
C31 C32 C48 C53 -28.9(18) . . . . ?
C33 C32 C48 C53 156.8(11) . . . . ?
C53 C48 C49 C50 5.6(17) . . . . ?
C32 C48 C49 C50 177.6(11) . . . . ?
C48 C49 C50 C51 -3.0(19) . . . . ?
C49 C50 C51 C52 -4(2) . . . . ?
C49 C50 C51 C54 -179.3(10) . . . . ?
C50 C51 C52 C53 8(2) . . . . ?
C54 C51 C52 C53 -177.0(12) . . . . ?
C51 C52 C53 C48 -5(2) . . . . ?
C49 C48 C53 C52 -1.9(18) . . . . ?
C32 C48 C53 C52 -174.1(12) . . . . ?
Ag5 O11 C54 O12 2(2) . . . . ?
Ag5 O11 C54 C51 -171.3(8) . . . . ?
Ag6 O12 C54 O11 12(2) . . . . ?
Ag6 O12 C54 C51 -174.0(7) . . . . ?
C52 C51 C54 O11 -178.9(16) . . . . ?
C50 C51 C54 O11 -4(2) . . . . ?
C52 C51 C54 O12 7.2(18) . . . . ?
C50 C51 C54 O12 -177.6(11) . . . . ?
C5D N1D C1D C2D 0.0 . . . . ?
Ag2 N1D C1D C2D 174.4(9) . . . . ?
N1D C1D C2D C3D 0.0 . . . . ?
C1D C2D C3D C4D 0.0 . . . . ?
C1D C2D C3D C6D -176.6(16) . . . . ?
C2D C3D C4D C5D 0.0 . . . . ?
C6D C3D C4D C5D 176(2) . . . . ?
C3D C4D C5D N1D 0.0 . . . . ?
C1D N1D C5D C4D 0.0 . . . . ?
Ag2 N1D C5D C4D -174.3(9) . . . . ?
C4D C3D C6D C6D 24(13) . . . 2_556 ?
C2D C3D C6D C6D -160(11) . . . 2_556 ?
C15D N11D C11D C12D 0.0 . . . . ?
N11D C11D C12D C13D 0.0 . . . . ?
C11D C12D C13D C14D 0.0 . . . . ?
C11D C12D C13D C16D 179.5(19) . . . . ?
C12D C13D C14D C15D 0.0 . . . . ?
C16D C13D C14D C15D -179.5(19) . . . . ?
C13D C14D C15D N11D 0.0 . . . . ?
C11D N11D C15D C14D 0.0 . . . . ?
